data_1556191
loop_
_publ_author_name
'Jiao, Jiao'
'Nakajima, Kiyohiko'
'Nishihara, Yasushi'

_publ_section_title
;
 Synthesis of multisubstituted olefins through regio- and stereoselective
 silylborylation of an alkynylboronate/chemoselective cross-coupling
 sequences.
;
_journal_issue 13
_journal_name_full 'Organic letters'
_journal_page_first 3294
_journal_page_last 3297
_journal_paper_doi 10.1021/ol401333j
_journal_volume 15
_journal_year 2013
_chemical_formula_moiety 'C28 H40 B2 O4 Si'
_chemical_formula_sum 'C28 H40 B2 O4 Si'
_chemical_formula_weight 490.31
_space_group_IT_number 2
_space_group_name_Hall '-P 1'
_space_group_name_H-M_alt 'P -1'
_symmetry_cell_setting triclinic
_symmetry_Int_Tables_number 2
_symmetry_space_group_name_Hall '-P 1'
_symmetry_space_group_name_H-M 'P -1'
_atom_sites_solution_hydrogens geom
_atom_sites_solution_primary direct
_atom_sites_solution_secondary difmap
_audit_creation_method SHELXL-97
_cell_angle_alpha 106.215(2)
_cell_angle_beta 91.906(2)
_cell_angle_gamma 104.067(2)
_cell_formula_units_Z 2
_cell_length_a 9.6731(11)
_cell_length_b 12.2468(14)
_cell_length_c 13.2905(14)
_cell_measurement_reflns_used 11400
_cell_measurement_temperature 298
_cell_measurement_theta_max 27.74
_cell_measurement_theta_min 3.08
_cell_volume 1457.8(3)
_computing_cell_refinement PROCESS-AUTO
_computing_data_collection PROCESS-AUTO
_computing_data_reduction PROCESS-AUTO
_computing_molecular_graphics 'CrystalStructure 4.0 (Rigaku, 2010)'
_computing_publication_material 'CrystalStructure 4.0 (Rigaku, 2010)'
_computing_structure_refinement 'SHELXL-97 (Sheldrick, 2008)'
_computing_structure_solution 'SHELXS-97 (Sheldrick, 2008)'
_diffrn_ambient_temperature 298
_diffrn_detector_area_resol_mean 6.849
_diffrn_measured_fraction_theta_full 0.995
_diffrn_measured_fraction_theta_max 0.995
_diffrn_measurement_device_type 'Rigaku SCX mini'
_diffrn_measurement_method \w
_diffrn_radiation_monochromator graphite
_diffrn_radiation_source 'sealed tube'
_diffrn_radiation_type MoK\a
_diffrn_radiation_wavelength 0.71075
_diffrn_reflns_av_R_equivalents 0.1059
_diffrn_reflns_av_sigmaI/netI 0.1477
_diffrn_reflns_limit_h_max 12
_diffrn_reflns_limit_h_min -12
_diffrn_reflns_limit_k_max 15
_diffrn_reflns_limit_k_min -15
_diffrn_reflns_limit_l_max 17
_diffrn_reflns_limit_l_min -17
_diffrn_reflns_number 15390
_diffrn_reflns_theta_full 27.48
_diffrn_reflns_theta_max 27.48
_diffrn_reflns_theta_min 3.08
_exptl_absorpt_coefficient_mu 0.110
_exptl_absorpt_correction_T_max 0.9891
_exptl_absorpt_correction_T_min 0.9731
_exptl_absorpt_correction_type numerical
_exptl_absorpt_process_details 'NUMABS (Rigaku, 1999)'
_exptl_crystal_colour Colorless
_exptl_crystal_density_diffrn 1.117
_exptl_crystal_density_method 'not measured'
_exptl_crystal_description Prism
_exptl_crystal_F_000 528
_exptl_crystal_size_max 0.25
_exptl_crystal_size_mid 0.25
_exptl_crystal_size_min 0.10
_refine_diff_density_max 0.272
_refine_diff_density_min -0.209
_refine_diff_density_rms 0.049
_refine_ls_extinction_method none
_refine_ls_goodness_of_fit_ref 1.060
_refine_ls_hydrogen_treatment constr
_refine_ls_matrix_type full
_refine_ls_number_parameters 316
_refine_ls_number_reflns 6643
_refine_ls_number_restraints 0
_refine_ls_restrained_S_all 1.060
_refine_ls_R_factor_all 0.2351
_refine_ls_R_factor_gt 0.1058
_refine_ls_shift/su_max 0.001
_refine_ls_shift/su_mean 0.000
_refine_ls_structure_factor_coef Fsqd
_refine_ls_weighting_details 'calc w=1/[\s^2^(Fo^2^)+(0.0695P)^2^+0.9574P] where P=(Fo^2^+2Fc^2^)/3'
_refine_ls_weighting_scheme calc
_refine_ls_wR_factor_gt 0.1969
_refine_ls_wR_factor_ref 0.2558
_reflns_number_gt 2830
_reflns_number_total 6643
_reflns_threshold_expression >2sigma(I)
_cod_data_source_file ol401333j_si_002.cif
_cod_data_source_block shelxl
_cod_database_code 1556191

loop_
_symmetry_equiv_pos_as_xyz
'x, y, z'
'-x, -y, -z'

loop_
_atom_site_label
_atom_site_type_symbol
_atom_site_fract_x
_atom_site_fract_y
_atom_site_fract_z
_atom_site_U_iso_or_equiv
_atom_site_adp_type
_atom_site_occupancy
_atom_site_symmetry_multiplicity
_atom_site_calc_flag
_atom_site_refinement_flags
Si1 Si -0.13508(13) 0.27462(11) 0.61728(10) 0.0538(4) Uani 1 1 d .
O1 O 0.2095(3) 0.4013(3) 0.6717(2) 0.0641(9) Uani 1 1 d .
O2 O 0.2781(4) 0.4097(3) 0.8379(2) 0.0724(10) Uani 1 1 d .
O3 O 0.2603(4) 0.0978(3) 0.7286(2) 0.0793(11) Uani 1 1 d .
O4 O 0.1464(3) 0.1254(3) 0.8744(2) 0.0678(9) Uani 1 1 d .
C1 C 0.0842(5) 0.2236(3) 0.7342(3) 0.0466(10) Uani 1 1 d .
C2 C -0.0463(5) 0.1822(3) 0.6779(3) 0.0471(10) Uani 1 1 d .
C3 C 0.3399(5) 0.4982(4) 0.7050(4) 0.0647(13) Uani 1 1 d .
C4 C 0.3574(5) 0.5219(4) 0.8246(4) 0.0671(13) Uani 1 1 d .
C5 C 0.3228(7) 0.5978(5) 0.6658(5) 0.109(2) Uani 1 1 d .
H5A H 0.3839 0.6705 0.7106 0.131 Uiso 1 1 calc R
H5B H 0.2249 0.6015 0.6664 0.131 Uiso 1 1 calc R
H5C H 0.3487 0.5854 0.5952 0.131 Uiso 1 1 calc R
C6 C 0.4602(7) 0.4508(6) 0.6528(5) 0.121(2) Uani 1 1 d .
H6A H 0.4690 0.3844 0.6751 0.146 Uiso 1 1 calc R
H6B H 0.5488 0.5114 0.6730 0.146 Uiso 1 1 calc R
H6C H 0.4386 0.4267 0.5776 0.146 Uiso 1 1 calc R
C7 C 0.2815(7) 0.6161(5) 0.8808(5) 0.109(2) Uani 1 1 d .
H7A H 0.3427 0.6932 0.8890 0.130 Uiso 1 1 calc R
H7B H 0.2613 0.6077 0.9489 0.130 Uiso 1 1 calc R
H7C H 0.1935 0.6057 0.8394 0.130 Uiso 1 1 calc R
C8 C 0.5071(6) 0.5560(5) 0.8771(5) 0.105(2) Uani 1 1 d .
H8A H 0.5553 0.6335 0.8747 0.126 Uiso 1 1 calc R
H8B H 0.5575 0.5006 0.8411 0.126 Uiso 1 1 calc R
H8C H 0.5045 0.5557 0.9491 0.126 Uiso 1 1 calc R
C9 C 0.3359(6) 0.0583(5) 0.8021(4) 0.0713(15) Uani 1 1 d .
C10 C 0.2308(5) 0.0433(4) 0.8816(4) 0.0648(13) Uani 1 1 d .
C11 C 0.4731(6) 0.1597(6) 0.8521(5) 0.115(2) Uani 1 1 d .
H11A H 0.5231 0.1397 0.9052 0.138 Uiso 1 1 calc R
H11B H 0.4464 0.2312 0.8836 0.138 Uiso 1 1 calc R
H11C H 0.5345 0.1707 0.7985 0.138 Uiso 1 1 calc R
C12 C 0.3821(8) -0.0476(6) 0.7418(5) 0.121(2) Uani 1 1 d .
H12A H 0.4176 -0.0823 0.7902 0.145 Uiso 1 1 calc R
H12B H 0.4564 -0.0242 0.7001 0.145 Uiso 1 1 calc R
H12C H 0.3017 -0.1041 0.6964 0.145 Uiso 1 1 calc R
C13 C 0.2938(8) 0.0742(7) 0.9928(4) 0.129(3) Uani 1 1 d .
H13A H 0.3712 0.0383 0.9953 0.155 Uiso 1 1 calc R
H13B H 0.2216 0.0460 1.0340 0.155 Uiso 1 1 calc R
H13C H 0.3293 0.1583 1.0209 0.155 Uiso 1 1 calc R
C14 C 0.1244(7) -0.0800(5) 0.8458(7) 0.136(3) Uani 1 1 d .
H14A H 0.0351 -0.0758 0.8740 0.163 Uiso 1 1 calc R
H14B H 0.1632 -0.1338 0.8709 0.163 Uiso 1 1 calc R
H14C H 0.1086 -0.1071 0.7702 0.163 Uiso 1 1 calc R
C15 C -0.3297(5) 0.2020(4) 0.5816(4) 0.0753(15) Uani 1 1 d .
H15A H -0.3426 0.1254 0.5321 0.090 Uiso 1 1 calc R
H15B H -0.3735 0.2490 0.5505 0.090 Uiso 1 1 calc R
H15C H -0.3735 0.1941 0.6439 0.090 Uiso 1 1 calc R
C16 C -0.0562(5) 0.2925(4) 0.4950(3) 0.0709(14) Uani 1 1 d .
H16A H -0.1133 0.3273 0.4594 0.085 Uiso 1 1 calc R
H16B H -0.0545 0.2167 0.4495 0.085 Uiso 1 1 calc R
H16C H 0.0397 0.3426 0.5131 0.085 Uiso 1 1 calc R
C17 C -0.1191(4) 0.4205(4) 0.7183(4) 0.0528(11) Uani 1 1 d .
C18 C -0.1244(5) 0.4318(4) 0.8250(4) 0.0662(13) Uani 1 1 d .
H18 H -0.1300 0.3660 0.8480 0.079 Uiso 1 1 calc R
C19 C -0.1214(6) 0.5383(5) 0.8981(4) 0.0811(16) Uani 1 1 d .
H19 H -0.1245 0.5435 0.9691 0.097 Uiso 1 1 calc R
C20 C -0.1139(6) 0.6358(5) 0.8656(6) 0.0871(18) Uani 1 1 d .
H20 H -0.1125 0.7074 0.9144 0.104 Uiso 1 1 calc R
C21 C -0.1086(6) 0.6281(5) 0.7611(6) 0.0873(18) Uani 1 1 d .
H21 H -0.1029 0.6945 0.7389 0.105 Uiso 1 1 calc R
C22 C -0.1115(5) 0.5219(4) 0.6887(4) 0.0697(14) Uani 1 1 d .
H22 H -0.1082 0.5180 0.6180 0.084 Uiso 1 1 calc R
C23 C -0.1290(4) 0.0568(4) 0.6580(3) 0.0472(10) Uani 1 1 d .
C24 C -0.1750(5) 0.0122(4) 0.7396(3) 0.0588(12) Uani 1 1 d .
H24 H -0.1535 0.0605 0.8089 0.071 Uiso 1 1 calc R
C25 C -0.2531(5) -0.1046(4) 0.7183(4) 0.0708(14) Uani 1 1 d .
H25 H -0.2815 -0.1342 0.7738 0.085 Uiso 1 1 calc R
C26 C -0.2887(5) -0.1763(4) 0.6176(5) 0.0721(14) Uani 1 1 d .
H26 H -0.3417 -0.2541 0.6042 0.087 Uiso 1 1 calc R
C27 C -0.2458(6) -0.1330(4) 0.5362(4) 0.0748(15) Uani 1 1 d .
H27 H -0.2690 -0.1818 0.4671 0.090 Uiso 1 1 calc R
C28 C -0.1681(5) -0.0175(4) 0.5561(4) 0.0610(12) Uani 1 1 d .
H28 H -0.1414 0.0113 0.4998 0.073 Uiso 1 1 calc R
B1 B 0.1876(5) 0.3487(4) 0.7482(4) 0.0492(12) Uani 1 1 d .
B2 B 0.1613(5) 0.1459(4) 0.7798(4) 0.0450(12) Uani 1 1 d .

loop_
_atom_site_aniso_label
_atom_site_aniso_U_11
_atom_site_aniso_U_22
_atom_site_aniso_U_33
_atom_site_aniso_U_23
_atom_site_aniso_U_13
_atom_site_aniso_U_12
Si1 0.0553(8) 0.0561(8) 0.0572(8) 0.0247(7) 0.0032(6) 0.0188(6)
O1 0.064(2) 0.0595(19) 0.066(2) 0.0295(17) -0.0080(16) -0.0011(16)
O2 0.087(2) 0.0547(19) 0.065(2) 0.0261(17) -0.0115(18) -0.0073(17)
O3 0.101(3) 0.111(3) 0.053(2) 0.033(2) 0.0192(19) 0.066(2)
O4 0.089(2) 0.076(2) 0.059(2) 0.0308(18) 0.0145(17) 0.0466(19)
C1 0.059(3) 0.036(2) 0.043(2) 0.0089(19) 0.006(2) 0.013(2)
C2 0.056(3) 0.043(2) 0.045(2) 0.018(2) 0.007(2) 0.013(2)
C3 0.063(3) 0.052(3) 0.077(4) 0.027(3) 0.005(3) 0.003(2)
C4 0.062(3) 0.056(3) 0.075(3) 0.022(3) -0.004(3) -0.002(2)
C5 0.109(5) 0.095(4) 0.125(5) 0.064(4) -0.009(4) -0.003(4)
C6 0.097(5) 0.110(5) 0.128(6) -0.005(4) 0.050(4) 0.015(4)
C7 0.107(5) 0.063(4) 0.132(6) -0.001(4) 0.040(4) 0.011(3)
C8 0.094(5) 0.090(4) 0.119(5) 0.037(4) -0.028(4) 0.001(4)
C9 0.084(4) 0.086(4) 0.060(3) 0.021(3) 0.003(3) 0.053(3)
C10 0.075(3) 0.068(3) 0.068(3) 0.029(3) 0.010(3) 0.038(3)
C11 0.069(4) 0.131(6) 0.136(6) 0.048(5) -0.006(4) 0.004(4)
C12 0.143(6) 0.145(6) 0.101(5) 0.027(4) 0.018(4) 0.099(5)
C13 0.183(7) 0.181(7) 0.066(4) 0.049(4) 0.014(4) 0.116(6)
C14 0.092(5) 0.078(4) 0.256(9) 0.093(5) -0.004(5) 0.008(4)
C15 0.064(3) 0.077(3) 0.083(4) 0.023(3) -0.002(3) 0.017(3)
C16 0.078(4) 0.089(4) 0.059(3) 0.035(3) 0.004(3) 0.030(3)
C17 0.050(3) 0.048(3) 0.067(3) 0.024(2) 0.008(2) 0.017(2)
C18 0.074(3) 0.058(3) 0.075(4) 0.024(3) 0.022(3) 0.026(3)
C19 0.077(4) 0.082(4) 0.079(4) 0.009(3) 0.017(3) 0.028(3)
C20 0.063(4) 0.050(3) 0.137(6) 0.008(4) 0.016(4) 0.016(3)
C21 0.076(4) 0.057(4) 0.140(6) 0.042(4) 0.008(4) 0.025(3)
C22 0.072(4) 0.061(3) 0.092(4) 0.042(3) 0.011(3) 0.024(3)
C23 0.045(3) 0.049(3) 0.051(3) 0.018(2) 0.007(2) 0.016(2)
C24 0.063(3) 0.061(3) 0.049(3) 0.017(2) 0.003(2) 0.011(2)
C25 0.071(3) 0.071(4) 0.071(4) 0.036(3) 0.012(3) 0.002(3)
C26 0.069(3) 0.050(3) 0.089(4) 0.019(3) 0.012(3) 0.002(3)
C27 0.082(4) 0.052(3) 0.067(3) -0.003(3) 0.014(3) -0.002(3)
C28 0.074(3) 0.056(3) 0.049(3) 0.014(2) 0.014(2) 0.010(3)
B1 0.048(3) 0.046(3) 0.056(3) 0.015(3) 0.001(2) 0.017(2)
B2 0.052(3) 0.036(3) 0.040(3) 0.006(2) -0.001(2) 0.005(2)

loop_
_atom_type_symbol
_atom_type_description
_atom_type_scat_dispersion_real
_atom_type_scat_dispersion_imag
_atom_type_scat_source
C C 0.0033 0.0016 'International Tables Vol C Tables 4.2.6.8 and 6.1.1.4'
H H 0.0000 0.0000 'International Tables Vol C Tables 4.2.6.8 and 6.1.1.4'
B B 0.0013 0.0007 'International Tables Vol C Tables 4.2.6.8 and 6.1.1.4'
O O 0.0106 0.0060 'International Tables Vol C Tables 4.2.6.8 and 6.1.1.4'
Si Si 0.0817 0.0704 'International Tables Vol C Tables 4.2.6.8 and 6.1.1.4'

loop_
_geom_angle_atom_site_label_1
_geom_angle_atom_site_label_2
_geom_angle_atom_site_label_3
_geom_angle
C15 Si1 C16 107.8(2)
C15 Si1 C17 106.8(2)
C16 Si1 C17 112.0(2)
C15 Si1 C2 110.1(2)
C16 Si1 C2 111.1(2)
C17 Si1 C2 108.96(19)
B1 O1 C3 108.4(3)
B1 O2 C4 107.8(3)
B2 O3 C9 107.6(3)
B2 O4 C10 107.5(3)
C2 C1 B2 123.9(4)
C2 C1 B1 124.6(4)
B2 C1 B1 110.9(4)
C1 C2 C23 120.6(4)
C1 C2 Si1 123.7(3)
C23 C2 Si1 115.7(3)
O1 C3 C5 109.5(4)
O1 C3 C6 106.4(4)
C5 C3 C6 108.9(5)
O1 C3 C4 102.7(3)
C5 C3 C4 116.7(5)
C6 C3 C4 112.0(5)
O2 C4 C8 109.8(4)
O2 C4 C3 102.8(3)
C8 C4 C3 116.9(4)
O2 C4 C7 107.1(4)
C8 C4 C7 108.2(5)
C3 C4 C7 111.5(4)
C3 C5 H5A 109.5
C3 C5 H5B 109.5
H5A C5 H5B 109.5
C3 C5 H5C 109.5
H5A C5 H5C 109.5
H5B C5 H5C 109.5
C3 C6 H6A 109.5
C3 C6 H6B 109.5
H6A C6 H6B 109.5
C3 C6 H6C 109.5
H6A C6 H6C 109.5
H6B C6 H6C 109.5
C4 C7 H7A 109.5
C4 C7 H7B 109.5
H7A C7 H7B 109.5
C4 C7 H7C 109.5
H7A C7 H7C 109.5
H7B C7 H7C 109.5
C4 C8 H8A 109.5
C4 C8 H8B 109.5
H8A C8 H8B 109.5
C4 C8 H8C 109.5
H8A C8 H8C 109.5
H8B C8 H8C 109.5
O3 C9 C12 108.9(4)
O3 C9 C10 102.9(4)
C12 C9 C10 118.1(5)
O3 C9 C11 106.6(4)
C12 C9 C11 108.1(5)
C10 C9 C11 111.6(4)
O4 C10 C13 108.7(4)
O4 C10 C9 102.6(3)
C13 C10 C9 116.1(5)
O4 C10 C14 105.5(4)
C13 C10 C14 111.8(5)
C9 C10 C14 111.2(5)
C9 C11 H11A 109.5
C9 C11 H11B 109.5
H11A C11 H11B 109.5
C9 C11 H11C 109.5
H11A C11 H11C 109.5
H11B C11 H11C 109.5
C9 C12 H12A 109.5
C9 C12 H12B 109.5
H12A C12 H12B 109.5
C9 C12 H12C 109.5
H12A C12 H12C 109.5
H12B C12 H12C 109.5
C10 C13 H13A 109.5
C10 C13 H13B 109.5
H13A C13 H13B 109.5
C10 C13 H13C 109.5
H13A C13 H13C 109.5
H13B C13 H13C 109.5
C10 C14 H14A 109.5
C10 C14 H14B 109.5
H14A C14 H14B 109.5
C10 C14 H14C 109.5
H14A C14 H14C 109.5
H14B C14 H14C 109.5
Si1 C15 H15A 109.5
Si1 C15 H15B 109.5
H15A C15 H15B 109.5
Si1 C15 H15C 109.5
H15A C15 H15C 109.5
H15B C15 H15C 109.5
Si1 C16 H16A 109.5
Si1 C16 H16B 109.5
H16A C16 H16B 109.5
Si1 C16 H16C 109.5
H16A C16 H16C 109.5
H16B C16 H16C 109.5
C18 C17 C22 116.3(4)
C18 C17 Si1 122.3(3)
C22 C17 Si1 121.2(4)
C19 C18 C17 121.9(5)
C19 C18 H18 119.0
C17 C18 H18 119.0
C20 C19 C18 119.8(5)
C20 C19 H19 120.1
C18 C19 H19 120.1
C19 C20 C21 119.9(5)
C19 C20 H20 120.0
C21 C20 H20 120.0
C20 C21 C22 120.0(5)
C20 C21 H21 120.0
C22 C21 H21 120.0
C21 C22 C17 122.0(5)
C21 C22 H22 119.0
C17 C22 H22 119.0
C28 C23 C24 117.7(4)
C28 C23 C2 120.6(4)
C24 C23 C2 121.7(4)
C23 C24 C25 120.2(4)
C23 C24 H24 119.9
C25 C24 H24 119.9
C26 C25 C24 121.0(4)
C26 C25 H25 119.5
C24 C25 H25 119.5
C25 C26 C27 119.4(5)
C25 C26 H26 120.3
C27 C26 H26 120.3
C26 C27 C28 120.2(5)
C26 C27 H27 119.9
C28 C27 H27 119.9
C27 C28 C23 121.4(4)
C27 C28 H28 119.3
C23 C28 H28 119.3
O1 B1 O2 112.5(4)
O1 B1 C1 124.9(4)
O2 B1 C1 122.2(4)
O3 B2 O4 112.2(4)
O3 B2 C1 121.5(4)
O4 B2 C1 126.1(4)

loop_
_geom_bond_atom_site_label_1
_geom_bond_atom_site_label_2
_geom_bond_distance
Si1 C15 1.857(5)
Si1 C16 1.862(5)
Si1 C17 1.879(5)
Si1 C2 1.899(4)
O1 B1 1.344(5)
O1 C3 1.462(5)
O2 B1 1.364(6)
O2 C4 1.463(5)
O3 B2 1.349(6)
O3 C9 1.454(5)
O4 B2 1.355(5)
O4 C10 1.461(5)
C1 C2 1.350(6)
C1 B2 1.570(6)
C1 B1 1.571(6)
C2 C23 1.493(5)
C3 C5 1.495(6)
C3 C6 1.526(7)
C3 C4 1.529(6)
C4 C8 1.494(7)
C4 C7 1.547(7)
C5 H5A 0.9600
C5 H5B 0.9600
C5 H5C 0.9600
C6 H6A 0.9600
C6 H6B 0.9600
C6 H6C 0.9600
C7 H7A 0.9600
C7 H7B 0.9600
C7 H7C 0.9600
C8 H8A 0.9600
C8 H8B 0.9600
C8 H8C 0.9600
C9 C12 1.499(7)
C9 C10 1.508(7)
C9 C11 1.557(7)
C10 C13 1.488(7)
C10 C14 1.542(7)
C11 H11A 0.9600
C11 H11B 0.9600
C11 H11C 0.9600
C12 H12A 0.9600
C12 H12B 0.9600
C12 H12C 0.9600
C13 H13A 0.9600
C13 H13B 0.9600
C13 H13C 0.9600
C14 H14A 0.9600
C14 H14B 0.9600
C14 H14C 0.9600
C15 H15A 0.9600
C15 H15B 0.9600
C15 H15C 0.9600
C16 H16A 0.9600
C16 H16B 0.9600
C16 H16C 0.9600
C17 C18 1.390(6)
C17 C22 1.390(6)
C18 C19 1.385(6)
C18 H18 0.9300
C19 C20 1.366(7)
C19 H19 0.9300
C20 C21 1.369(8)
C20 H20 0.9300
C21 C22 1.377(7)
C21 H21 0.9300
C22 H22 0.9300
C23 C28 1.384(6)
C23 C24 1.386(6)
C24 C25 1.390(6)
C24 H24 0.9300
C25 C26 1.359(6)
C25 H25 0.9300
C26 C27 1.365(6)
C26 H26 0.9300
C27 C28 1.378(6)
C27 H27 0.9300
C28 H28 0.9300

loop_
_geom_torsion_atom_site_label_1
_geom_torsion_atom_site_label_2
_geom_torsion_atom_site_label_3
_geom_torsion_atom_site_label_4
_geom_torsion
B2 C1 C2 C23 1.9(6)
B1 C1 C2 C23 172.3(4)
B2 C1 C2 Si1 -176.9(3)
B1 C1 C2 Si1 -6.5(6)
C15 Si1 C2 C1 -163.4(4)
C16 Si1 C2 C1 77.2(4)
C17 Si1 C2 C1 -46.6(4)
C15 Si1 C2 C23 17.7(4)
C16 Si1 C2 C23 -101.7(3)
C17 Si1 C2 C23 134.5(3)
B1 O1 C3 C5 -144.8(5)
B1 O1 C3 C6 97.6(5)
B1 O1 C3 C4 -20.2(5)
B1 O2 C4 C8 -144.5(5)
B1 O2 C4 C3 -19.4(5)
B1 O2 C4 C7 98.2(5)
O1 C3 C4 O2 23.4(4)
C5 C3 C4 O2 143.1(4)
C6 C3 C4 O2 -90.4(5)
O1 C3 C4 C8 143.8(4)
C5 C3 C4 C8 -96.5(6)
C6 C3 C4 C8 30.0(6)
O1 C3 C4 C7 -91.1(4)
C5 C3 C4 C7 28.7(6)
C6 C3 C4 C7 155.2(4)
B2 O3 C9 C12 148.9(5)
B2 O3 C9 C10 22.8(5)
B2 O3 C9 C11 -94.8(5)
B2 O4 C10 C13 144.6(5)
B2 O4 C10 C9 21.1(5)
B2 O4 C10 C14 -95.4(5)
O3 C9 C10 O4 -26.0(5)
C12 C9 C10 O4 -145.9(5)
C11 C9 C10 O4 87.9(5)
O3 C9 C10 C13 -144.4(5)
C12 C9 C10 C13 95.7(6)
C11 C9 C10 C13 -30.4(6)
O3 C9 C10 C14 86.4(5)
C12 C9 C10 C14 -33.5(6)
C11 C9 C10 C14 -159.7(5)
C15 Si1 C17 C18 84.2(4)
C16 Si1 C17 C18 -157.9(4)
C2 Si1 C17 C18 -34.6(4)
C15 Si1 C17 C22 -91.2(4)
C16 Si1 C17 C22 26.6(4)
C2 Si1 C17 C22 150.0(4)
C22 C17 C18 C19 -0.3(7)
Si1 C17 C18 C19 -175.9(4)
C17 C18 C19 C20 0.3(8)
C18 C19 C20 C21 -0.4(8)
C19 C20 C21 C22 0.3(8)
C20 C21 C22 C17 -0.3(8)
C18 C17 C22 C21 0.3(7)
Si1 C17 C22 C21 176.0(4)
C1 C2 C23 C28 -120.1(5)
Si1 C2 C23 C28 58.8(5)
C1 C2 C23 C24 63.0(6)
Si1 C2 C23 C24 -118.1(4)
C28 C23 C24 C25 2.3(7)
C2 C23 C24 C25 179.3(4)
C23 C24 C25 C26 -1.5(8)
C24 C25 C26 C27 0.6(8)
C25 C26 C27 C28 -0.5(8)
C26 C27 C28 C23 1.4(8)
C24 C23 C28 C27 -2.2(7)
C2 C23 C28 C27 -179.3(4)
C3 O1 B1 O2 8.8(5)
C3 O1 B1 C1 -163.8(4)
C4 O2 B1 O1 7.4(5)
C4 O2 B1 C1 -179.7(4)
C2 C1 B1 O1 -40.3(7)
B2 C1 B1 O1 131.2(5)
C2 C1 B1 O2 147.7(4)
B2 C1 B1 O2 -40.8(6)
C9 O3 B2 O4 -10.2(5)
C9 O3 B2 C1 165.7(4)
C10 O4 B2 O3 -7.6(5)
C10 O4 B2 C1 176.7(4)
C2 C1 B2 O3 97.0(5)
B1 C1 B2 O3 -74.6(5)
C2 C1 B2 O4 -87.7(6)
B1 C1 B2 O4 100.7(5)
